data_2221822
loop_
_publ_author_name
'Gao, Aihong'
'Su, Qing'
'Mu, Ying'

_publ_section_title {\m-[2-(Dimethylamino)phenyl](2-fluorophenyl)methanolato}pentamethyldialuminum(III)
_journal_coeditor_code TK2388
_journal_issue 5
_journal_name_full 'Acta Crystallographica Section E'
_journal_page_first m577
_journal_paper_doi 10.1107/S1600536809012252
_journal_volume 65
_journal_year 2009
_chemical_formula_iupac '[Al2 (C H3)5 (C15 H15 F N O)]'
_chemical_formula_moiety 'C20 H30 Al2 F N O'
_chemical_formula_sum 'C20 H30 Al2 F N O'
_chemical_formula_weight 373.41
_chemical_name_systematic
;
{\m-[2-(Dimethylamino)phenyl](2-
fluorophenyl)methanolato}pentamethyldialuminum(III)
;
_space_group_IT_number 19
_symmetry_cell_setting orthorhombic
_symmetry_space_group_name_Hall 'P 2ac 2ab'
_symmetry_space_group_name_H-M 'P 21 21 21'
_atom_sites_solution_hydrogens geom
_atom_sites_solution_primary direct
_atom_sites_solution_secondary difmap
_cell_angle_alpha 90
_cell_angle_beta 90
_cell_angle_gamma 90
_cell_formula_units_Z 4
_cell_length_a 9.1089(7)
_cell_length_b 13.1601(10)
_cell_length_c 18.3443(15)
_cell_measurement_reflns_used 4318
_cell_measurement_temperature 295(2)
_cell_measurement_theta_max 26.4
_cell_measurement_theta_min 1.9
_cell_volume 2199.0(3)
_computing_cell_refinement 'SAINT (Bruker, 1998)'
_computing_data_collection 'SMART (Bruker, 1998)'
_computing_data_reduction 'SAINT (Bruker, 1998)'
_computing_molecular_graphics 'SHELXTL (Sheldrick, 2008)'
_computing_publication_material 'SHELXTL (Sheldrick, 2008)'
_computing_structure_refinement 'SHELXL97 (Sheldrick, 2008)'
_computing_structure_solution 'SHELXS97 (Sheldrick, 2008)'
_diffrn_ambient_temperature 295(2)
_diffrn_detector_area_resol_mean '9.00 cm'
_diffrn_measured_fraction_theta_full 0.996
_diffrn_measured_fraction_theta_max 0.996
_diffrn_measurement_device_type 'Bruker SMART CCD area-detector'
_diffrn_measurement_method '\f and \w'
_diffrn_radiation_monochromator graphite
_diffrn_radiation_source 'fine-focus sealed tube'
_diffrn_radiation_type MoK\a
_diffrn_radiation_wavelength 0.71073
_diffrn_reflns_av_R_equivalents 0.039
_diffrn_reflns_av_sigmaI/netI 0.046
_diffrn_reflns_limit_h_max 11
_diffrn_reflns_limit_h_min -9
_diffrn_reflns_limit_k_max 13
_diffrn_reflns_limit_k_min -16
_diffrn_reflns_limit_l_max 22
_diffrn_reflns_limit_l_min -22
_diffrn_reflns_number 12338
_diffrn_reflns_theta_full 26.0
_diffrn_reflns_theta_max 26.0
_diffrn_reflns_theta_min 1.90
_diffrn_standards_decay_% 0
_diffrn_standards_interval_count 0
_diffrn_standards_interval_time 0
_diffrn_standards_number 0
_exptl_absorpt_coefficient_mu 0.147
_exptl_absorpt_correction_T_max 0.984
_exptl_absorpt_correction_T_min 0.970
_exptl_absorpt_correction_type multi-scan
_exptl_absorpt_process_details '(SADABS; Bruker, 2001)'
_exptl_crystal_colour yellow
_exptl_crystal_density_diffrn 1.128
_exptl_crystal_density_method 'not measured'
_exptl_crystal_description block
_exptl_crystal_F_000 800
_exptl_crystal_size_max 0.21
_exptl_crystal_size_mid 0.13
_exptl_crystal_size_min 0.11
_refine_diff_density_max 0.65
_refine_diff_density_min -0.17
_refine_ls_extinction_method none
_refine_ls_goodness_of_fit_ref 1.09
_refine_ls_hydrogen_treatment constr
_refine_ls_matrix_type full
_refine_ls_number_parameters 233
_refine_ls_number_reflns 4318
_refine_ls_number_restraints 0
_refine_ls_restrained_S_all 1.09
_refine_ls_R_factor_all 0.068
_refine_ls_R_factor_gt 0.055
_refine_ls_shift/su_max_lt 0.001
_refine_ls_shift/su_mean 0.000
_refine_ls_structure_factor_coef Fsqd
_refine_ls_weighting_details 'calc w=1/[\s^2^(Fo^2^)+(0.0726P)^2^] where P=(Fo^2^+2Fc^2^)/3'
_refine_ls_weighting_scheme calc
_refine_ls_wR_factor_gt 0.122
_refine_ls_wR_factor_ref 0.130
_reflns_number_gt 3641
_reflns_number_total 4318
_reflns_threshold_expression I>2\s(I)
_cod_data_source_file tk2388.cif
_cod_data_source_block I
_cod_depositor_comments
;
The following automatic conversions were performed:
'_symmetry_cell_setting' value 'Orthorhombic' changed to 'orthorhombic'
according to '/home/saulius/struct/CIF-dictionaries/cif_core.dic'
dictionary named 'cif_core.dic' version 2.4.1 from 2010-06-29.

Automatic conversion script
Id: cif_fix_enum 1527 2010-12-29 10:47:43Z saulius 

The following automatic conversions were performed:

'_chemical_melting_point' value 'not measured' was changed to '?' -
the value is undefined or not given.

Automatic conversion script
Id: cif_fix_values 1646 2011-03-28 12:23:43Z adriana 

The following automatic conversions were performed:

'_chemical_melting_point' value 'not measured' was changed to '?' -
the value is undefined or not given.

'_symmetry_cell_setting' value
'Orthorhombic' changed to 'orthorhombic' according to
/home/saulius/struct/CIF-dictionaries/cif_core.dic dictionary named
'cif_core.dic' version 2.4.1 from 2010-06-29.

Automatic conversion script
Id: cif_fix_values 1715 2011-07-08 13:25:40Z adriana 
;
_cod_database_code 2221822
_cod_database_fobs_code 2221822

loop_
_symmetry_equiv_pos_as_xyz
'x, y, z'
'-x+1/2, -y, z+1/2'
'-x, y+1/2, -z+1/2'
'x+1/2, -y+1/2, -z'

loop_
_atom_site_type_symbol
_atom_site_label
_atom_site_fract_x
_atom_site_fract_y
_atom_site_fract_z
_atom_site_U_iso_or_equiv
_atom_site_adp_type
_atom_site_calc_flag
_atom_site_refinement_flags
_atom_site_occupancy
_atom_site_disorder_assembly
_atom_site_disorder_group
Al Al1 1.10860(9) 0.46062(7) 0.20698(4) 0.0355(2) Uani d . 1 . .
Al Al2 0.88654(11) 0.37629(6) 0.08119(5) 0.0394(2) Uani d . 1 . .
C C1 0.7128(3) 0.5518(2) 0.04877(15) 0.0376(6) Uani d . 1 . .
C C2 0.6729(4) 0.6132(3) -0.00967(18) 0.0564(9) Uani d . 1 . .
H H2 0.6312 0.5839 -0.0509 0.068 Uiso calc R 1 . .
C C3 0.6939(5) 0.7156(3) -0.00766(19) 0.0622(11) Uani d . 1 . .
H H3 0.6659 0.7555 -0.0471 0.075 Uiso calc R 1 . .
C C4 0.7561(5) 0.7600(3) 0.05242(19) 0.0570(10) Uani d . 1 . .
H H4 0.7724 0.8298 0.0535 0.068 Uiso calc R 1 . .
C C5 0.7942(4) 0.7009(2) 0.11100(17) 0.0433(7) Uani d . 1 . .
H H5 0.8360 0.7315 0.1517 0.052 Uiso calc R 1 . .
C C6 0.7722(3) 0.5967(2) 0.11129(15) 0.0349(6) Uani d . 1 . .
C C7 0.8237(3) 0.5385(2) 0.17944(14) 0.0312(6) Uani d . 1 . .
H H7 0.8830 0.5865 0.2077 0.037 Uiso calc R 1 . .
C C8 0.7058(3) 0.4993(2) 0.23137(14) 0.0326(6) Uani d . 1 . .
C C9 0.5929(3) 0.5616(2) 0.25606(15) 0.0376(7) Uani d . 1 . .
C C10 0.4867(3) 0.5293(3) 0.30503(17) 0.0490(8) Uani d . 1 . .
H H10 0.4127 0.5732 0.3200 0.059 Uiso calc R 1 . .
C C11 0.4926(4) 0.4320(3) 0.33089(18) 0.0519(9) Uani d . 1 . .
H H11 0.4211 0.4092 0.3631 0.062 Uiso calc R 1 . .
C C12 0.6030(4) 0.3679(3) 0.30967(17) 0.0492(8) Uani d . 1 . .
H H12 0.6075 0.3022 0.3281 0.059 Uiso calc R 1 . .
C C13 0.7082(3) 0.4015(2) 0.26058(16) 0.0391(7) Uani d . 1 . .
H H13 0.7827 0.3573 0.2467 0.047 Uiso calc R 1 . .
C C14 0.5573(4) 0.4087(3) 0.0817(2) 0.0515(8) Uani d . 1 . .
H H14A 0.5575 0.4322 0.1312 0.077 Uiso calc R 1 . .
H H14B 0.5498 0.3359 0.0810 0.077 Uiso calc R 1 . .
H H14C 0.4752 0.4376 0.0563 0.077 Uiso calc R 1 . .
C C15 0.6867(5) 0.4024(3) -0.03245(18) 0.0603(10) Uani d . 1 . .
H H15A 0.5921 0.4194 -0.0520 0.090 Uiso calc R 1 . .
H H15B 0.6991 0.3299 -0.0330 0.090 Uiso calc R 1 . .
H H15C 0.7620 0.4334 -0.0615 0.090 Uiso calc R 1 . .
C C16 1.0316(4) 0.4098(3) 0.00634(19) 0.0651(11) Uani d . 1 . .
H H16A 1.0177 0.4788 -0.0093 0.098 Uiso calc R 1 . .
H H16B 1.0197 0.3650 -0.0345 0.098 Uiso calc R 1 . .
H H16C 1.1286 0.4021 0.0261 0.098 Uiso calc R 1 . .
C C17 0.8374(5) 0.2368(2) 0.1079(2) 0.0615(10) Uani d . 1 . .
H H17A 0.9130 0.2096 0.1387 0.092 Uiso calc R 1 . .
H H17B 0.8296 0.1962 0.0646 0.092 Uiso calc R 1 . .
H H17C 0.7455 0.2360 0.1334 0.092 Uiso calc R 1 . .
C C18 1.1997(4) 0.3299(3) 0.17878(19) 0.0558(9) Uani d . 1 . .
H H18A 1.1376 0.2749 0.1938 0.084 Uiso calc R 1 . .
H H18B 1.2937 0.3236 0.2020 0.084 Uiso calc R 1 . .
H H18C 1.2121 0.3279 0.1268 0.084 Uiso calc R 1 . .
C C19 1.0612(3) 0.4677(3) 0.31239(15) 0.0426(7) Uani d . 1 . .
H H19A 0.9969 0.5243 0.3212 0.064 Uiso calc R 1 . .
H H19B 1.1500 0.4764 0.3398 0.064 Uiso calc R 1 . .
H H19C 1.0136 0.4060 0.3272 0.064 Uiso calc R 1 . .
C C20 1.1980(4) 0.5841(3) 0.1655(2) 0.0576(10) Uani d . 1 . .
H H20A 1.1874 0.5833 0.1134 0.086 Uiso calc R 1 . .
H H20B 1.3004 0.5862 0.1779 0.086 Uiso calc R 1 . .
H H20C 1.1498 0.6430 0.1850 0.086 Uiso calc R 1 . .
F F1 0.5848(2) 0.65789(13) 0.23063(10) 0.0526(5) Uani d . 1 . .
N N1 0.6977(3) 0.4407(2) 0.04485(13) 0.0419(6) Uani d . 1 . .
O O1 0.92059(19) 0.45697(14) 0.15974(9) 0.0319(4) Uani d . 1 . .

loop_
_atom_site_aniso_label
_atom_site_aniso_U_11
_atom_site_aniso_U_22
_atom_site_aniso_U_33
_atom_site_aniso_U_12
_atom_site_aniso_U_13
_atom_site_aniso_U_23
Al1 0.0302(4) 0.0426(5) 0.0336(4) 0.0007(4) -0.0021(4) 0.0045(3)
Al2 0.0461(5) 0.0358(5) 0.0363(4) 0.0089(4) -0.0048(4) -0.0070(3)
C1 0.0364(15) 0.0405(17) 0.0358(14) 0.0091(14) -0.0039(12) 0.0024(12)
C2 0.064(2) 0.064(2) 0.0409(17) 0.013(2) -0.0107(16) 0.0046(15)
C3 0.086(3) 0.052(2) 0.049(2) 0.018(2) -0.004(2) 0.0183(17)
C4 0.078(3) 0.0336(18) 0.059(2) 0.0099(18) 0.0115(19) 0.0106(15)
C5 0.0482(19) 0.0369(17) 0.0449(16) 0.0039(15) 0.0052(15) 0.0023(13)
C6 0.0342(15) 0.0350(16) 0.0355(14) 0.0051(13) 0.0041(12) 0.0003(12)
C7 0.0328(14) 0.0279(13) 0.0331(13) 0.0020(12) -0.0032(11) -0.0063(11)
C8 0.0262(15) 0.0406(15) 0.0311(13) 0.0002(12) -0.0038(11) -0.0040(11)
C9 0.0395(17) 0.0361(16) 0.0371(14) 0.0012(14) -0.0048(14) -0.0040(12)
C10 0.0313(16) 0.067(2) 0.0489(18) 0.0017(16) 0.0049(14) -0.0135(17)
C11 0.0396(18) 0.069(2) 0.0469(18) -0.0107(17) 0.0071(15) 0.0043(17)
C12 0.052(2) 0.0467(18) 0.0488(18) -0.0114(17) -0.0033(16) 0.0061(13)
C13 0.0352(16) 0.0389(17) 0.0433(16) -0.0003(13) -0.0017(13) -0.0010(13)
C14 0.0427(18) 0.051(2) 0.061(2) -0.0049(15) -0.0136(16) -0.0063(16)
C15 0.071(3) 0.066(2) 0.0437(18) 0.009(2) -0.0214(18) -0.0159(16)
C16 0.063(2) 0.093(3) 0.0397(18) 0.023(2) 0.0042(17) -0.0035(19)
C17 0.074(3) 0.0376(19) 0.073(2) 0.0052(17) -0.020(2) -0.0111(16)
C18 0.049(2) 0.068(2) 0.0507(19) 0.0196(18) -0.0025(16) 0.0013(17)
C19 0.0427(17) 0.0503(19) 0.0349(15) 0.0009(15) -0.0037(12) -0.0006(13)
C20 0.047(2) 0.062(2) 0.063(2) -0.0124(18) -0.0082(17) 0.0220(18)
F1 0.0529(12) 0.0404(10) 0.0646(11) 0.0095(8) 0.0089(10) -0.0038(8)
N1 0.0441(15) 0.0428(15) 0.0387(13) 0.0033(12) -0.0117(12) -0.0068(11)
O1 0.0298(10) 0.0329(10) 0.0331(9) 0.0040(8) -0.0009(7) -0.0037(7)

loop_
_atom_type_symbol
_atom_type_description
_atom_type_scat_dispersion_real
_atom_type_scat_dispersion_imag
_atom_type_scat_source
C C 0.0033 0.0016 'International Tables Vol C Tables 4.2.6.8 and 6.1.1.4'
H H 0.0000 0.0000 'International Tables Vol C Tables 4.2.6.8 and 6.1.1.4'
N N 0.0061 0.0033 'International Tables Vol C Tables 4.2.6.8 and 6.1.1.4'
O O 0.0106 0.0060 'International Tables Vol C Tables 4.2.6.8 and 6.1.1.4'
F F 0.0171 0.0103 'International Tables Vol C Tables 4.2.6.8 and 6.1.1.4'
Al Al 0.0645 0.0514 'International Tables Vol C Tables 4.2.6.8 and 6.1.1.4'

loop_
_geom_angle_atom_site_label_1
_geom_angle_atom_site_label_2
_geom_angle_atom_site_label_3
_geom_angle_site_symmetry_1
_geom_angle_site_symmetry_3
_geom_angle
_geom_angle_publ_flag
O1 Al1 C20 . . 102.42(12) ?
O1 Al1 C18 . . 103.56(13) ?
C20 Al1 C18 . . 116.26(16) ?
O1 Al1 C19 . . 104.29(11) ?
C20 Al1 C19 . . 115.31(16) ?
C18 Al1 C19 . . 112.79(14) ?
O1 Al2 C17 . . 112.96(14) ?
O1 Al2 C16 . . 108.04(14) ?
C17 Al2 C16 . . 122.89(17) ?
O1 Al2 N1 . . 99.28(10) ?
C17 Al2 N1 . . 106.28(15) ?
C16 Al2 N1 . . 104.34(14) ?
C2 C1 C6 . . 119.1(3) ?
C2 C1 N1 . . 121.1(3) ?
C6 C1 N1 . . 119.8(2) ?
C3 C2 C1 . . 121.2(3) ?
C3 C2 H2 . . 119.4 ?
C1 C2 H2 . . 119.4 ?
C2 C3 C4 . . 120.2(3) ?
C2 C3 H3 . . 119.9 ?
C4 C3 H3 . . 119.9 ?
C3 C4 C5 . . 119.5(3) ?
C3 C4 H4 . . 120.2 ?
C5 C4 H4 . . 120.2 ?
C4 C5 C6 . . 121.9(3) ?
C4 C5 H5 . . 119.1 ?
C6 C5 H5 . . 119.1 ?
C5 C6 C1 . . 118.1(3) ?
C5 C6 C7 . . 116.8(3) ?
C1 C6 C7 . . 125.0(2) ?
O1 C7 C8 . . 109.7(2) ?
O1 C7 C6 . . 110.8(2) ?
C8 C7 C6 . . 117.5(2) ?
O1 C7 H7 . . 106.0 ?
C8 C7 H7 . . 106.0 ?
C6 C7 H7 . . 106.0 ?
C9 C8 C13 . . 115.5(3) ?
C9 C8 C7 . . 121.7(2) ?
C13 C8 C7 . . 122.7(2) ?
F1 C9 C10 . . 118.2(3) ?
F1 C9 C8 . . 118.7(3) ?
C10 C9 C8 . . 123.1(3) ?
C11 C10 C9 . . 119.0(3) ?
C11 C10 H10 . . 120.5 ?
C9 C10 H10 . . 120.5 ?
C10 C11 C12 . . 120.5(3) ?
C10 C11 H11 . . 119.8 ?
C12 C11 H11 . . 119.8 ?
C11 C12 C13 . . 119.7(3) ?
C11 C12 H12 . . 120.1 ?
C13 C12 H12 . . 120.1 ?
C12 C13 C8 . . 122.2(3) ?
C12 C13 H13 . . 118.9 ?
C8 C13 H13 . . 118.9 ?
N1 C14 H14A . . 109.5 ?
N1 C14 H14B . . 109.5 ?
H14A C14 H14B . . 109.5 ?
N1 C14 H14C . . 109.5 ?
H14A C14 H14C . . 109.5 ?
H14B C14 H14C . . 109.5 ?
N1 C15 H15A . . 109.5 ?
N1 C15 H15B . . 109.5 ?
H15A C15 H15B . . 109.5 ?
N1 C15 H15C . . 109.5 ?
H15A C15 H15C . . 109.5 ?
H15B C15 H15C . . 109.5 ?
Al2 C16 H16A . . 109.5 ?
Al2 C16 H16B . . 109.5 ?
H16A C16 H16B . . 109.5 ?
Al2 C16 H16C . . 109.5 ?
H16A C16 H16C . . 109.5 ?
H16B C16 H16C . . 109.5 ?
Al2 C17 H17A . . 109.5 ?
Al2 C17 H17B . . 109.5 ?
H17A C17 H17B . . 109.5 ?
Al2 C17 H17C . . 109.5 ?
H17A C17 H17C . . 109.5 ?
H17B C17 H17C . . 109.5 ?
Al1 C18 H18A . . 109.5 ?
Al1 C18 H18B . . 109.5 ?
H18A C18 H18B . . 109.5 ?
Al1 C18 H18C . . 109.5 ?
H18A C18 H18C . . 109.5 ?
H18B C18 H18C . . 109.5 ?
Al1 C19 H19A . . 109.5 ?
Al1 C19 H19B . . 109.5 ?
H19A C19 H19B . . 109.5 ?
Al1 C19 H19C . . 109.5 ?
H19A C19 H19C . . 109.5 ?
H19B C19 H19C . . 109.5 ?
Al1 C20 H20A . . 109.5 ?
Al1 C20 H20B . . 109.5 ?
H20A C20 H20B . . 109.5 ?
Al1 C20 H20C . . 109.5 ?
H20A C20 H20C . . 109.5 ?
H20B C20 H20C . . 109.5 ?
C1 N1 C14 . . 109.6(2) ?
C1 N1 C15 . . 112.6(2) ?
C14 N1 C15 . . 105.8(3) ?
C1 N1 Al2 . . 108.64(17) ?
C14 N1 Al2 . . 117.10(19) ?
C15 N1 Al2 . . 103.0(2) ?
C7 O1 Al2 . . 122.10(15) ?
C7 O1 Al1 . . 114.61(15) ?
Al2 O1 Al1 . . 121.66(10) ?

loop_
_geom_bond_atom_site_label_1
_geom_bond_atom_site_label_2
_geom_bond_site_symmetry_2
_geom_bond_distance
_geom_bond_publ_flag
Al1 O1 . 1.9200(19) ?
Al1 C20 . 1.971(3) ?
Al1 C18 . 1.978(3) ?
Al1 C19 . 1.984(3) ?
Al2 O1 . 1.8165(19) ?
Al2 C17 . 1.952(4) ?
Al2 C16 . 1.956(4) ?
Al2 N1 . 2.030(3) ?
C1 C2 . 1.391(4) ?
C1 C6 . 1.399(4) ?
C1 N1 . 1.471(4) ?
C2 C3 . 1.361(5) ?
C2 H2 . 0.9300 ?
C3 C4 . 1.370(5) ?
C3 H3 . 0.9300 ?
C4 C5 . 1.372(4) ?
C4 H4 . 0.9300 ?
C5 C6 . 1.386(4) ?
C5 H5 . 0.9300 ?
C6 C7 . 1.540(4) ?
C7 O1 . 1.435(3) ?
C7 C8 . 1.525(4) ?
C7 H7 . 0.9800 ?
C8 C9 . 1.391(4) ?
C8 C13 . 1.395(4) ?
C9 F1 . 1.352(3) ?
C9 C10 . 1.387(4) ?
C10 C11 . 1.366(5) ?
C10 H10 . 0.9300 ?
C11 C12 . 1.369(5) ?
C11 H11 . 0.9300 ?
C12 C13 . 1.387(4) ?
C12 H12 . 0.9300 ?
C13 H13 . 0.9300 ?
C14 N1 . 1.506(4) ?
C14 H14A . 0.9600 ?
C14 H14B . 0.9600 ?
C14 H14C . 0.9600 ?
C15 N1 . 1.508(4) ?
C15 H15A . 0.9600 ?
C15 H15B . 0.9600 ?
C15 H15C . 0.9600 ?
C16 H16A . 0.9600 ?
C16 H16B . 0.9600 ?
C16 H16C . 0.9600 ?
C17 H17A . 0.9600 ?
C17 H17B . 0.9600 ?
C17 H17C . 0.9600 ?
C18 H18A . 0.9600 ?
C18 H18B . 0.9600 ?
C18 H18C . 0.9600 ?
C19 H19A . 0.9600 ?
C19 H19B . 0.9600 ?
C19 H19C . 0.9600 ?
C20 H20A . 0.9600 ?
C20 H20B . 0.9600 ?
C20 H20C . 0.9600 ?
